data_4343395
loop_
_publ_author_name
'Petrov, Alex R.'
'Derheim, Anatoli'
'Oetzel, Jan'
'Leibold, Michael'
'Bruhn, Clemens'
'Scheerer, Stefan'
'O\&swald, Steffen'
'Winter, Rainer F.'
'Siemeling, Ulrich'

_publ_section_title
;
 A Stable Planar-Chiral N-Heterocyclic Carbene with a 1,1'-Ferrocenediyl
 Backbone.
;
_journal_issue 13
_journal_name_full 'Inorganic chemistry'
_journal_page_first 6657
_journal_page_last 6670
_journal_paper_doi 10.1021/acs.inorgchem.5b01064
_journal_volume 54
_journal_year 2015
_chemical_formula_sum 'C30 H48 Cl2 Fe N2'
_chemical_formula_weight 563.45
_chemical_name_systematic
; 
 ? 
;
_space_group_IT_number 14
_symmetry_cell_setting monoclinic
_symmetry_Int_Tables_number 14
_symmetry_space_group_name_Hall '-P 2ybc'
_symmetry_space_group_name_H-M 'P 1 21/c 1'
_atom_sites_solution_hydrogens geom
_atom_sites_solution_primary direct
_atom_sites_solution_secondary difmap
_audit_creation_method SHELXL-97
_cell_angle_alpha 90.00
_cell_angle_beta 110.721(4)
_cell_angle_gamma 90.00
_cell_formula_units_Z 4
_cell_length_a 21.5012(12)
_cell_length_b 8.0519(2)
_cell_length_c 18.5315(9)
_cell_measurement_reflns_used 15882
_cell_measurement_temperature 100(2)
_cell_measurement_theta_max 25.93
_cell_measurement_theta_min 2.03
_cell_volume 3000.7(2)
_computing_structure_refinement 'SHELXL-97 (Sheldrick, 1997)'
_computing_structure_solution 'SHELXS-97 (Sheldrick, 1990)'
_diffrn_ambient_temperature 100(2)
_diffrn_detector 'image plate (34 cm diameter)'
_diffrn_detector_area_resol_mean 6.67
_diffrn_detector_type STOE
_diffrn_measured_fraction_theta_full 0.984
_diffrn_measured_fraction_theta_max 0.984
_diffrn_measurement_details ' 142 frames, detector distance = 133 mm'
_diffrn_measurement_device '2-circle goniometer'
_diffrn_measurement_device_type 'STOE IPDS 2'
_diffrn_measurement_method 'rotation method'
_diffrn_radiation_collimation '1.2, 0.6 mm diameter, multiple pinhole'
_diffrn_radiation_monochromator 'plane graphite'
_diffrn_radiation_polarisn_norm 270
_diffrn_radiation_type 'Mo K\a'
_diffrn_radiation_wavelength 0.71073
_diffrn_reflns_av_R_equivalents 0.0391
_diffrn_reflns_av_sigmaI/netI 0.0300
_diffrn_reflns_limit_h_max 25
_diffrn_reflns_limit_h_min -24
_diffrn_reflns_limit_k_max 8
_diffrn_reflns_limit_k_min -9
_diffrn_reflns_limit_l_max 22
_diffrn_reflns_limit_l_min -22
_diffrn_reflns_number 15039
_diffrn_reflns_theta_full 25.40
_diffrn_reflns_theta_max 25.40
_diffrn_reflns_theta_min 2.35
_diffrn_source 'Genix Mo HF'
_diffrn_source_current 1.000
_diffrn_source_power 0.050
_diffrn_source_voltage 50
_diffrn_standards_decay_% 0
_exptl_absorpt_coefficient_mu 0.701
_exptl_absorpt_correction_T_max 0.9644
_exptl_absorpt_correction_T_min 0.7197
_exptl_absorpt_correction_type integration
_exptl_absorpt_process_details 'X-red ver. 1.58 (stoe & Cie. 2012)'
_exptl_crystal_colour yellow
_exptl_crystal_density_diffrn 1.247
_exptl_crystal_density_method 'not measured'
_exptl_crystal_description plate
_exptl_crystal_F_000 1208
_exptl_crystal_size_max 0.40
_exptl_crystal_size_mid 0.15
_exptl_crystal_size_min 0.03
_refine_diff_density_max 0.393
_refine_diff_density_min -0.428
_refine_diff_density_rms 0.055
_refine_ls_extinction_method none
_refine_ls_goodness_of_fit_ref 0.992
_refine_ls_hydrogen_treatment constr
_refine_ls_matrix_type full
_refine_ls_number_parameters 328
_refine_ls_number_reflns 5445
_refine_ls_number_restraints 0
_refine_ls_restrained_S_all 0.992
_refine_ls_R_factor_all 0.0448
_refine_ls_R_factor_gt 0.0346
_refine_ls_shift/su_max 0.001
_refine_ls_shift/su_mean 0.000
_refine_ls_structure_factor_coef Fsqd
_refine_ls_weighting_details 'calc w=1/[\s^2^(Fo^2^)+(0.0367P)^2^+3.0144P] where P=(Fo^2^+2Fc^2^)/3'
_refine_ls_weighting_scheme calc
_refine_ls_wR_factor_gt 0.0808
_refine_ls_wR_factor_ref 0.0880
_reflns_number_gt 4531
_reflns_number_total 5445
_reflns_threshold_expression >2sigma(I)
_cod_data_source_file ic5b01064_si_007.cif
_cod_data_source_block i2093
_cod_depositor_comments 'Adding full bibliography for 4343389--4343397.cif.'
_cod_original_sg_symbol_H-M 'P 21/c'
_cod_database_code 4343395

loop_
_symmetry_equiv_pos_as_xyz
'x, y, z'
'-x, y+1/2, -z+1/2'
'-x, -y, -z'
'x, -y-1/2, z-1/2'

loop_
_atom_site_label
_atom_site_type_symbol
_atom_site_fract_x
_atom_site_fract_y
_atom_site_fract_z
_atom_site_U_iso_or_equiv
_atom_site_adp_type
_atom_site_occupancy
_atom_site_symmetry_multiplicity
_atom_site_calc_flag
_atom_site_refinement_flags
C1 C 0.83756(10) 0.8383(3) 0.17410(12) 0.0237(4) Uani 1 1 d .
H1A H 0.8839 0.8255 0.1742 0.028 Uiso 1 1 calc R
C2 C 0.81027(11) 0.6610(3) 0.17278(12) 0.0262(5) Uani 1 1 d .
H2A H 0.7635 0.6686 0.1716 0.031 Uiso 1 1 calc R
C3 C 0.78470(10) 0.9618(3) 0.26080(11) 0.0237(4) Uani 1 1 d .
C4 C 0.73718(10) 0.8462(3) 0.26893(11) 0.0243(4) Uani 1 1 d .
H4A H 0.7413 0.7288 0.2684 0.029 Uiso 1 1 calc R
C5 C 0.68271(11) 0.9337(3) 0.27788(12) 0.0272(5) Uani 1 1 d .
C6 C 0.69715(11) 1.1067(3) 0.27600(12) 0.0285(5) Uani 1 1 d .
H6A H 0.6697 1.1954 0.2807 0.034 Uiso 1 1 calc R
C7 C 0.75918(10) 1.1239(3) 0.26589(12) 0.0258(5) Uani 1 1 d .
H7A H 0.7803 1.2260 0.2630 0.031 Uiso 1 1 calc R
C8 C 0.73285(10) 0.9662(3) 0.08987(11) 0.0218(4) Uani 1 1 d .
C9 C 0.70692(10) 1.1294(3) 0.08751(11) 0.0223(4) Uani 1 1 d .
H9A H 0.7317 1.2292 0.0925 0.027 Uiso 1 1 calc R
C10 C 0.63790(10) 1.1198(3) 0.07646(12) 0.0236(4) Uani 1 1 d .
C11 C 0.62123(10) 0.9478(3) 0.07238(12) 0.0234(4) Uani 1 1 d .
H11A H 0.5787 0.9035 0.0660 0.028 Uiso 1 1 calc R
C12 C 0.67894(10) 0.8537(3) 0.07942(11) 0.0220(4) Uani 1 1 d .
H12A H 0.6813 0.7361 0.0775 0.026 Uiso 1 1 calc R
C13 C 0.62662(11) 0.8573(3) 0.29794(13) 0.0322(5) Uani 1 1 d .
C14 C 0.56357(12) 0.9620(4) 0.26724(16) 0.0442(7) Uani 1 1 d .
H14A H 0.5478 0.9638 0.2107 0.053 Uiso 1 1 calc R
H14B H 0.5732 1.0756 0.2870 0.053 Uiso 1 1 calc R
H14C H 0.5292 0.9138 0.2842 0.053 Uiso 1 1 calc R
C15 C 0.61136(13) 0.6820(4) 0.26556(16) 0.0434(6) Uani 1 1 d .
H15A H 0.6510 0.6123 0.2874 0.052 Uiso 1 1 calc R
H15B H 0.5984 0.6855 0.2093 0.052 Uiso 1 1 calc R
H15C H 0.5748 0.6355 0.2792 0.052 Uiso 1 1 calc R
C16 C 0.64923(13) 0.8499(4) 0.38650(13) 0.0402(6) Uani 1 1 d .
H16C H 0.6140 0.8000 0.4014 0.048 Uiso 1 1 calc R
H16B H 0.6585 0.9625 0.4077 0.048 Uiso 1 1 calc R
H16A H 0.6896 0.7823 0.4068 0.048 Uiso 1 1 calc R
C17 C 0.58998(11) 1.2642(3) 0.05889(13) 0.0277(5) Uani 1 1 d .
C18 C 0.62663(12) 1.4254(3) 0.09126(17) 0.0411(6) Uani 1 1 d .
H18A H 0.6599 1.4473 0.0674 0.049 Uiso 1 1 calc R
H18B H 0.6488 1.4149 0.1472 0.049 Uiso 1 1 calc R
H18C H 0.5948 1.5173 0.0799 0.049 Uiso 1 1 calc R
C19 C 0.53529(11) 1.2367(3) 0.09229(14) 0.0331(5) Uani 1 1 d .
H19A H 0.5549 1.2339 0.1487 0.040 Uiso 1 1 calc R
H19B H 0.5129 1.1309 0.0734 0.040 Uiso 1 1 calc R
H19C H 0.5030 1.3275 0.0762 0.040 Uiso 1 1 calc R
C20 C 0.55908(12) 1.2785(3) -0.02940(14) 0.0374(6) Uani 1 1 d .
H20A H 0.5351 1.1759 -0.0507 0.045 Uiso 1 1 calc R
H20B H 0.5943 1.2962 -0.0506 0.045 Uiso 1 1 calc R
H20C H 0.5281 1.3725 -0.0432 0.045 Uiso 1 1 calc R
C21 C 0.89755(10) 1.0457(3) 0.27399(12) 0.0263(5) Uani 1 1 d .
H21A H 0.8796 1.1474 0.2895 0.032 Uiso 1 1 calc R
H21B H 0.9120 1.0757 0.2305 0.032 Uiso 1 1 calc R
C22 C 0.95876(10) 0.9889(3) 0.34215(12) 0.0253(5) Uani 1 1 d .
C23 C 0.93783(13) 0.9131(3) 0.40485(13) 0.0360(6) Uani 1 1 d .
H23A H 0.9108 0.8140 0.3848 0.043 Uiso 1 1 calc R
H23B H 0.9117 0.9942 0.4215 0.043 Uiso 1 1 calc R
H23C H 0.9774 0.8823 0.4488 0.043 Uiso 1 1 calc R
C24 C 1.00182(11) 1.1426(3) 0.37263(12) 0.0304(5) Uani 1 1 d .
H24A H 0.9771 1.2229 0.3919 0.036 Uiso 1 1 calc R
H24B H 1.0133 1.1931 0.3309 0.036 Uiso 1 1 calc R
H24C H 1.0426 1.1103 0.4147 0.036 Uiso 1 1 calc R
C25 C 0.99898(11) 0.8623(3) 0.31545(14) 0.0362(6) Uani 1 1 d .
H25A H 1.0127 0.9118 0.2751 0.043 Uiso 1 1 calc R
H25B H 0.9715 0.7640 0.2948 0.043 Uiso 1 1 calc R
H25C H 1.0385 0.8298 0.3592 0.043 Uiso 1 1 calc R
C26 C 0.83753(10) 1.0482(3) 0.07588(12) 0.0237(4) Uani 1 1 d .
H26A H 0.8856 1.0283 0.1034 0.028 Uiso 1 1 calc R
H26B H 0.8270 1.1595 0.0912 0.028 Uiso 1 1 calc R
C27 C 0.82406(11) 1.0499(3) -0.01149(12) 0.0283(5) Uani 1 1 d .
C28 C 0.87125(14) 1.1791(4) -0.02462(14) 0.0429(6) Uani 1 1 d .
H28A H 0.9174 1.1470 0.0043 0.051 Uiso 1 1 calc R
H28B H 0.8623 1.2879 -0.0068 0.051 Uiso 1 1 calc R
H28C H 0.8643 1.1849 -0.0797 0.051 Uiso 1 1 calc R
C29 C 0.83918(13) 0.8799(3) -0.03678(13) 0.0389(6) Uani 1 1 d .
H29A H 0.8094 0.7973 -0.0275 0.047 Uiso 1 1 calc R
H29B H 0.8854 0.8502 -0.0072 0.047 Uiso 1 1 calc R
H29C H 0.8325 0.8826 -0.0919 0.047 Uiso 1 1 calc R
C30 C 0.75318(12) 1.0994(3) -0.05986(13) 0.0344(5) Uani 1 1 d .
H30A H 0.7438 1.2104 -0.0445 0.041 Uiso 1 1 calc R
H30B H 0.7220 1.0193 -0.0516 0.041 Uiso 1 1 calc R
H30C H 0.7481 1.1003 -0.1145 0.041 Uiso 1 1 calc R
N1 N 0.84372(8) 0.9227(2) 0.24645(10) 0.0230(4) Uani 1 1 d .
N2 N 0.79979(8) 0.9235(2) 0.10157(10) 0.0217(4) Uani 1 1 d .
Cl1 Cl 0.85806(3) 0.54605(7) 0.25616(3) 0.03268(14) Uani 1 1 d .
Cl2 Cl 0.81004(3) 0.55102(7) 0.08940(3) 0.03255(14) Uani 1 1 d .
Fe1 Fe 0.696475(14) 0.99865(4) 0.175510(16) 0.02023(9) Uani 1 1 d .

loop_
_atom_site_aniso_label
_atom_site_aniso_U_11
_atom_site_aniso_U_22
_atom_site_aniso_U_33
_atom_site_aniso_U_23
_atom_site_aniso_U_13
_atom_site_aniso_U_12
C1 0.0204(10) 0.0234(11) 0.0271(11) 0.0015(9) 0.0081(8) 0.0011(9)
C2 0.0273(11) 0.0215(11) 0.0299(11) 0.0012(9) 0.0103(9) 0.0020(9)
C3 0.0214(10) 0.0270(12) 0.0206(10) -0.0017(8) 0.0050(8) -0.0013(9)
C4 0.0238(10) 0.0268(12) 0.0225(10) -0.0002(9) 0.0084(8) -0.0015(9)
C5 0.0250(11) 0.0329(13) 0.0243(10) -0.0013(9) 0.0096(9) -0.0005(9)
C6 0.0268(11) 0.0311(12) 0.0273(11) -0.0072(9) 0.0094(9) -0.0004(9)
C7 0.0249(11) 0.0253(12) 0.0254(10) -0.0045(9) 0.0067(8) -0.0028(9)
C8 0.0214(10) 0.0215(11) 0.0207(10) 0.0002(8) 0.0052(8) -0.0001(8)
C9 0.0213(10) 0.0194(11) 0.0250(10) -0.0002(8) 0.0068(8) -0.0019(8)
C10 0.0224(10) 0.0203(11) 0.0260(10) 0.0013(9) 0.0062(8) -0.0005(9)
C11 0.0208(10) 0.0218(11) 0.0250(10) 0.0009(8) 0.0050(8) -0.0030(8)
C12 0.0246(10) 0.0170(10) 0.0232(10) 0.0003(8) 0.0068(8) -0.0015(8)
C13 0.0282(11) 0.0424(15) 0.0294(12) 0.0036(10) 0.0143(9) 0.0013(10)
C14 0.0265(12) 0.0642(19) 0.0451(14) 0.0184(13) 0.0167(11) 0.0055(12)
C15 0.0382(14) 0.0466(17) 0.0513(16) -0.0040(13) 0.0232(12) -0.0140(12)
C16 0.0384(13) 0.0539(17) 0.0329(13) 0.0093(12) 0.0181(11) 0.0067(12)
C17 0.0231(10) 0.0208(11) 0.0383(12) 0.0050(9) 0.0098(9) 0.0020(9)
C18 0.0308(13) 0.0225(13) 0.0700(18) -0.0035(12) 0.0180(12) 0.0038(10)
C19 0.0283(12) 0.0296(13) 0.0437(13) 0.0044(10) 0.0154(10) 0.0070(10)
C20 0.0301(12) 0.0393(14) 0.0409(14) 0.0162(11) 0.0103(10) 0.0082(11)
C21 0.0205(10) 0.0282(12) 0.0280(11) 0.0024(9) 0.0058(9) -0.0038(9)
C22 0.0245(11) 0.0290(12) 0.0213(10) -0.0008(9) 0.0066(8) -0.0042(9)
C23 0.0414(14) 0.0401(15) 0.0262(11) -0.0010(10) 0.0118(10) -0.0067(11)
C24 0.0280(11) 0.0360(13) 0.0259(11) -0.0027(10) 0.0079(9) -0.0064(10)
C25 0.0262(12) 0.0424(15) 0.0368(13) -0.0059(11) 0.0073(10) 0.0027(11)
C26 0.0232(10) 0.0256(11) 0.0234(10) -0.0002(9) 0.0097(8) -0.0029(9)
C27 0.0294(11) 0.0332(13) 0.0238(11) 0.0004(9) 0.0115(9) -0.0031(10)
C28 0.0476(15) 0.0522(17) 0.0315(13) 0.0022(12) 0.0173(11) -0.0140(13)
C29 0.0449(14) 0.0463(16) 0.0262(11) -0.0025(11) 0.0131(10) 0.0108(12)
C30 0.0382(13) 0.0392(14) 0.0251(11) 0.0058(10) 0.0105(10) 0.0041(11)
N1 0.0174(8) 0.0246(10) 0.0252(9) -0.0016(7) 0.0054(7) -0.0017(7)
N2 0.0205(8) 0.0212(9) 0.0245(9) 0.0014(7) 0.0092(7) 0.0008(7)
Cl1 0.0330(3) 0.0251(3) 0.0391(3) 0.0087(2) 0.0117(2) 0.0041(2)
Cl2 0.0389(3) 0.0233(3) 0.0392(3) -0.0047(2) 0.0184(2) -0.0006(2)
Fe1 0.01905(15) 0.01945(16) 0.02173(16) -0.00153(12) 0.00665(11) -0.00080(12)

loop_
_atom_type_symbol
_atom_type_description
_atom_type_scat_dispersion_real
_atom_type_scat_dispersion_imag
_atom_type_scat_source
C C 0.0033 0.0016 'International Tables Vol C Tables 4.2.6.8 and 6.1.1.4'
H H 0.0000 0.0000 'International Tables Vol C Tables 4.2.6.8 and 6.1.1.4'
N N 0.0061 0.0033 'International Tables Vol C Tables 4.2.6.8 and 6.1.1.4'
Cl Cl 0.1484 0.1585 'International Tables Vol C Tables 4.2.6.8 and 6.1.1.4'
Fe Fe 0.3463 0.8444 'International Tables Vol C Tables 4.2.6.8 and 6.1.1.4'

loop_
_geom_angle_atom_site_label_1
_geom_angle_atom_site_label_2
_geom_angle_atom_site_label_3
_geom_angle
N1 C1 N2 117.47(17)
N1 C1 C2 110.78(17)
N2 C1 C2 109.49(16)
N1 C1 H1A 106.1
N2 C1 H1A 106.1
C2 C1 H1A 106.1
C1 C2 Cl2 111.03(15)
C1 C2 Cl1 111.58(14)
Cl2 C2 Cl1 108.56(12)
C1 C2 H2A 108.5
Cl2 C2 H2A 108.5
Cl1 C2 H2A 108.5
N1 C3 C4 126.5(2)
N1 C3 C7 127.07(19)
C4 C3 C7 106.37(19)
N1 C3 Fe1 122.74(14)
C4 C3 Fe1 70.66(12)
C7 C3 Fe1 68.98(11)
C5 C4 C3 109.8(2)
C5 C4 Fe1 71.31(13)
C3 C4 Fe1 68.18(12)
C5 C4 H4A 125.1
C3 C4 H4A 125.1
Fe1 C4 H4A 127.0
C4 C5 C6 106.48(19)
C4 C5 C13 126.0(2)
C6 C5 C13 126.9(2)
C4 C5 Fe1 68.38(12)
C6 C5 Fe1 68.40(12)
C13 C5 Fe1 134.99(15)
C7 C6 C5 108.7(2)
C7 C6 Fe1 68.06(12)
C5 C6 Fe1 71.17(13)
C7 C6 H6A 125.6
C5 C6 H6A 125.6
Fe1 C6 H6A 126.7
C6 C7 C3 108.6(2)
C6 C7 Fe1 71.10(12)
C3 C7 Fe1 69.36(12)
C6 C7 H7A 125.7
C3 C7 H7A 125.7
Fe1 C7 H7A 125.5
C9 C8 N2 126.43(19)
C9 C8 C12 106.92(18)
N2 C8 C12 126.65(19)
C9 C8 Fe1 69.38(12)
N2 C8 Fe1 124.39(14)
C12 C8 Fe1 70.57(12)
C8 C9 C10 109.34(18)
C8 C9 Fe1 69.38(12)
C10 C9 Fe1 71.37(12)
C8 C9 H9A 125.3
C10 C9 H9A 125.3
Fe1 C9 H9A 125.5
C11 C10 C9 106.81(18)
C11 C10 C17 126.63(19)
C9 C10 C17 125.81(19)
C11 C10 Fe1 69.59(12)
C9 C10 Fe1 67.79(11)
C17 C10 Fe1 135.20(16)
C12 C11 C10 108.56(18)
C12 C11 Fe1 69.34(11)
C10 C11 Fe1 69.99(11)
C12 C11 H11A 125.7
C10 C11 H11A 125.7
Fe1 C11 H11A 126.5
C11 C12 C8 108.36(18)
C11 C12 Fe1 70.25(12)
C8 C12 Fe1 68.31(12)
C11 C12 H12A 125.8
C8 C12 H12A 125.8
Fe1 C12 H12A 127.2
C5 C13 C15 111.0(2)
C5 C13 C14 111.4(2)
C15 C13 C14 109.0(2)
C5 C13 C16 107.43(19)
C15 C13 C16 109.1(2)
C14 C13 C16 108.9(2)
C13 C14 H14A 109.5
C13 C14 H14B 109.5
H14A C14 H14B 109.5
C13 C14 H14C 109.5
H14A C14 H14C 109.5
H14B C14 H14C 109.5
C13 C15 H15A 109.5
C13 C15 H15B 109.5
H15A C15 H15B 109.5
C13 C15 H15C 109.5
H15A C15 H15C 109.5
H15B C15 H15C 109.5
C13 C16 H16C 109.5
C13 C16 H16B 109.5
H16C C16 H16B 109.5
C13 C16 H16A 109.5
H16C C16 H16A 109.5
H16B C16 H16A 109.5
C10 C17 C18 110.58(18)
C10 C17 C19 111.44(18)
C18 C17 C19 109.2(2)
C10 C17 C20 106.98(19)
C18 C17 C20 108.9(2)
C19 C17 C20 109.73(19)
C17 C18 H18A 109.5
C17 C18 H18B 109.5
H18A C18 H18B 109.5
C17 C18 H18C 109.5
H18A C18 H18C 109.5
H18B C18 H18C 109.5
C17 C19 H19A 109.5
C17 C19 H19B 109.5
H19A C19 H19B 109.5
C17 C19 H19C 109.5
H19A C19 H19C 109.5
H19B C19 H19C 109.5
C17 C20 H20A 109.5
C17 C20 H20B 109.5
H20A C20 H20B 109.5
C17 C20 H20C 109.5
H20A C20 H20C 109.5
H20B C20 H20C 109.5
N1 C21 C22 115.13(18)
N1 C21 H21A 108.5
C22 C21 H21A 108.5
N1 C21 H21B 108.5
C22 C21 H21B 108.5
H21A C21 H21B 107.5
C23 C22 C24 110.35(18)
C23 C22 C25 109.6(2)
C24 C22 C25 108.77(19)
C23 C22 C21 110.48(18)
C24 C22 C21 107.04(18)
C25 C22 C21 110.54(18)
C22 C23 H23A 109.5
C22 C23 H23B 109.5
H23A C23 H23B 109.5
C22 C23 H23C 109.5
H23A C23 H23C 109.5
H23B C23 H23C 109.5
C22 C24 H24A 109.5
C22 C24 H24B 109.5
H24A C24 H24B 109.5
C22 C24 H24C 109.5
H24A C24 H24C 109.5
H24B C24 H24C 109.5
C22 C25 H25A 109.5
C22 C25 H25B 109.5
H25A C25 H25B 109.5
C22 C25 H25C 109.5
H25A C25 H25C 109.5
H25B C25 H25C 109.5
N2 C26 C27 115.18(17)
N2 C26 H26A 108.5
C27 C26 H26A 108.5
N2 C26 H26B 108.5
C27 C26 H26B 108.5
H26A C26 H26B 107.5
C29 C27 C30 109.46(19)
C29 C27 C28 109.7(2)
C30 C27 C28 108.1(2)
C29 C27 C26 109.60(19)
C30 C27 C26 113.44(19)
C28 C27 C26 106.50(18)
C27 C28 H28A 109.5
C27 C28 H28B 109.5
H28A C28 H28B 109.5
C27 C28 H28C 109.5
H28A C28 H28C 109.5
H28B C28 H28C 109.5
C27 C29 H29A 109.5
C27 C29 H29B 109.5
H29A C29 H29B 109.5
C27 C29 H29C 109.5
H29A C29 H29C 109.5
H29B C29 H29C 109.5
C27 C30 H30A 109.5
C27 C30 H30B 109.5
H30A C30 H30B 109.5
C27 C30 H30C 109.5
H30A C30 H30C 109.5
H30B C30 H30C 109.5
C3 N1 C21 115.53(17)
C3 N1 C1 118.42(16)
C21 N1 C1 115.77(17)
C8 N2 C26 115.48(17)
C8 N2 C1 117.04(16)
C26 N2 C1 115.11(16)
C7 Fe1 C8 112.81(9)
C7 Fe1 C3 41.67(9)
C8 Fe1 C3 94.50(8)
C7 Fe1 C9 100.24(9)
C8 Fe1 C9 41.24(8)
C3 Fe1 C9 111.55(8)
C7 Fe1 C6 40.84(9)
C8 Fe1 C6 152.67(9)
C3 Fe1 C6 69.39(9)
C9 Fe1 C6 123.04(9)
C7 Fe1 C4 68.69(9)
C8 Fe1 C4 114.72(8)
C3 Fe1 C4 41.15(8)
C9 Fe1 C4 149.14(8)
C6 Fe1 C4 67.86(9)
C7 Fe1 C12 150.75(9)
C8 Fe1 C12 41.12(8)
C3 Fe1 C12 115.49(8)
C9 Fe1 C12 68.53(8)
C6 Fe1 C12 166.07(9)
C4 Fe1 C12 106.58(9)
C7 Fe1 C11 161.26(9)
C8 Fe1 C11 68.95(8)
C3 Fe1 C11 155.49(9)
C9 Fe1 C11 68.28(8)
C6 Fe1 C11 132.63(9)
C4 Fe1 C11 128.67(9)
C12 Fe1 C11 40.41(8)
C7 Fe1 C10 121.42(9)
C8 Fe1 C10 69.32(8)
C3 Fe1 C10 151.00(9)
C9 Fe1 C10 40.85(8)
C6 Fe1 C10 114.37(9)
C4 Fe1 C10 167.74(8)
C12 Fe1 C10 68.30(8)
C11 Fe1 C10 40.42(8)
C7 Fe1 C5 68.75(9)
C8 Fe1 C5 154.26(9)
C3 Fe1 C5 69.34(8)
C9 Fe1 C5 163.08(9)
C6 Fe1 C5 40.43(9)
C4 Fe1 C5 40.31(9)
C12 Fe1 C5 127.25(9)
C11 Fe1 C5 118.40(9)
C10 Fe1 C5 133.45(9)

loop_
_geom_bond_atom_site_label_1
_geom_bond_atom_site_label_2
_geom_bond_distance
C1 N1 1.467(3)
C1 N2 1.471(3)
C1 C2 1.541(3)
C1 H1A 1.0000
C2 Cl2 1.779(2)
C2 Cl1 1.782(2)
C2 H2A 1.0000
C3 N1 1.421(3)
C3 C4 1.429(3)
C3 C7 1.432(3)
C3 Fe1 2.016(2)
C4 C5 1.426(3)
C4 Fe1 2.049(2)
C4 H4A 0.9500
C5 C6 1.430(3)
C5 C13 1.513(3)
C5 Fe1 2.087(2)
C6 C7 1.418(3)
C6 Fe1 2.051(2)
C6 H6A 0.9500
C7 Fe1 2.011(2)
C7 H7A 0.9500
C8 C9 1.422(3)
C8 N2 1.420(3)
C8 C12 1.429(3)
C8 Fe1 2.019(2)
C9 C10 1.427(3)
C9 Fe1 2.019(2)
C9 H9A 0.9500
C10 C11 1.426(3)
C10 C17 1.510(3)
C10 Fe1 2.067(2)
C11 C12 1.420(3)
C11 Fe1 2.061(2)
C11 H11A 0.9500
C12 Fe1 2.049(2)
C12 H12A 0.9500
C13 C15 1.523(4)
C13 C14 1.525(3)
C13 C16 1.539(3)
C14 H14A 0.9800
C14 H14B 0.9800
C14 H14C 0.9800
C15 H15A 0.9800
C15 H15B 0.9800
C15 H15C 0.9800
C16 H16C 0.9800
C16 H16B 0.9800
C16 H16A 0.9800
C17 C18 1.527(3)
C17 C19 1.526(3)
C17 C20 1.537(3)
C18 H18A 0.9800
C18 H18B 0.9800
C18 H18C 0.9800
C19 H19A 0.9800
C19 H19B 0.9800
C19 H19C 0.9800
C20 H20A 0.9800
C20 H20B 0.9800
C20 H20C 0.9800
C21 N1 1.471(3)
C21 C22 1.537(3)
C21 H21A 0.9900
C21 H21B 0.9900
C22 C23 1.515(3)
C22 C24 1.529(3)
C22 C25 1.528(3)
C23 H23A 0.9800
C23 H23B 0.9800
C23 H23C 0.9800
C24 H24A 0.9800
C24 H24B 0.9800
C24 H24C 0.9800
C25 H25A 0.9800
C25 H25B 0.9800
C25 H25C 0.9800
C26 N2 1.472(3)
C26 C27 1.541(3)
C26 H26A 0.9900
C26 H26B 0.9900
C27 C29 1.518(3)
C27 C30 1.523(3)
C27 C28 1.532(3)
C28 H28A 0.9800
C28 H28B 0.9800
C28 H28C 0.9800
C29 H29A 0.9800
C29 H29B 0.9800
C29 H29C 0.9800
C30 H30A 0.9800
C30 H30B 0.9800
C30 H30C 0.9800
